data_4032568
loop_
_publ_author_name
'Chong, Kam-Weng'
'Hong, Fong-Jiao'
'Thomas, Noel F.'
'Low, Yun-Yee'
'Kam, Toh-Seok'

_publ_section_title
;
 Electrochemically Mediated Oxidative Transformations of Substituted
 4-Methoxystilbenes: Effect of Ortho-Substituted Nucleophilic Groups.
;
_journal_issue 12
_journal_name_full 'The Journal of organic chemistry'
_journal_page_first 6172
_journal_page_last 6191
_journal_paper_doi 10.1021/acs.joc.7b00753
_journal_volume 82
_journal_year 2017
_chemical_formula_moiety 'C46 H44 N2 O8 S2, C H4 O'
_chemical_formula_sum 'C47 H48 N2 O9 S2'
_chemical_formula_weight 848.99
_chemical_melting_point 189.0(10)
_space_group_crystal_system monoclinic
_space_group_IT_number 4
_space_group_name_Hall 'P 2yb'
_space_group_name_H-M_alt 'P 1 21 1'
_symmetry_space_group_name_Hall 'P 2yb'
_symmetry_space_group_name_H-M 'P 1 21 1'
_atom_sites_solution_hydrogens geom
_audit_creation_method SHELXL-2014/7
_cell_angle_alpha 90
_cell_angle_beta 107.310(4)
_cell_angle_gamma 90
_cell_formula_units_Z 4
_cell_length_a 8.9497(3)
_cell_length_b 42.7991(18)
_cell_length_c 11.4651(4)
_cell_measurement_reflns_used 7271
_cell_measurement_temperature 147(1)
_cell_measurement_theta_max 72.7430
_cell_measurement_theta_min 4.1080
_cell_volume 4192.7(3)
_computing_cell_refinement 'CrysAlisPro 1.171.38.43 (Rigaku OD, 2015)'
_computing_data_collection 'CrysAlisPro 1.171.38.43 (Rigaku OD, 2015)'
_computing_data_reduction 'CrysAlisPro 1.171.38.43 (Rigaku OD, 2015)'
_computing_molecular_graphics 'X-SEED (Barbour, 2001)'
_computing_publication_material 'enCIFer (Allen, et. al., J. Applied Cryst., 37, 335-338, 2004)'
_computing_structure_refinement 'SHELXL-2014/7 (Sheldrick, 2014)'
_computing_structure_solution 'SHELXS97 (Sheldrick, 2008)'
_diffrn_ambient_temperature 147(1)
_diffrn_detector_area_resol_mean 5.2020
_diffrn_measured_fraction_theta_full 0.998
_diffrn_measured_fraction_theta_max 0.966
_diffrn_measurement_device_type 'SuperNova, Dual, Cu at zero, Atlas'
_diffrn_measurement_method '\w scans'
_diffrn_radiation_type CuK\a
_diffrn_radiation_wavelength 1.54184
_diffrn_reflns_av_R_equivalents 0.0447
_diffrn_reflns_av_unetI/netI 0.0587
_diffrn_reflns_Laue_measured_fraction_full 0.998
_diffrn_reflns_Laue_measured_fraction_max 0.966
_diffrn_reflns_limit_h_max 11
_diffrn_reflns_limit_h_min -10
_diffrn_reflns_limit_k_max 52
_diffrn_reflns_limit_k_min -49
_diffrn_reflns_limit_l_max 7
_diffrn_reflns_limit_l_min -13
_diffrn_reflns_number 17951
_diffrn_reflns_point_group_measured_fraction_full 0.999
_diffrn_reflns_point_group_measured_fraction_max 0.966
_diffrn_reflns_theta_full 67.684
_diffrn_reflns_theta_max 74.015
_diffrn_reflns_theta_min 4.132
_diffrn_source 'micro-focus sealed X-ray tube'
_exptl_absorpt_coefficient_mu 1.648
_exptl_absorpt_correction_T_max 1.00000
_exptl_absorpt_correction_T_min 0.49387
_exptl_absorpt_correction_type multi-scan
_exptl_absorpt_process_details
;
CrysAlisPro 1.171.38.43 (Rigaku Oxford Diffraction, 2015)
Empirical absorption correction using spherical harmonics,
 implemented in SCALE3 ABSPACK scaling algorithm.
;
_exptl_crystal_colour colorless
_exptl_crystal_density_diffrn 1.345
_exptl_crystal_description block
_exptl_crystal_F_000 1792
_exptl_crystal_size_max 0.3
_exptl_crystal_size_mid 0.2
_exptl_crystal_size_min 0.1
_refine_diff_density_max 0.642
_refine_diff_density_min -0.635
_refine_diff_density_rms 0.080
_refine_ls_abs_structure_details
;
 Refined as a perfect inversion twin.
;
_refine_ls_abs_structure_Flack 0.5
_refine_ls_extinction_method none
_refine_ls_goodness_of_fit_ref 1.084
_refine_ls_hydrogen_treatment constr
_refine_ls_matrix_type full
_refine_ls_number_parameters 1097
_refine_ls_number_reflns 12298
_refine_ls_number_restraints 1
_refine_ls_restrained_S_all 1.084
_refine_ls_R_factor_all 0.0769
_refine_ls_R_factor_gt 0.0728
_refine_ls_shift/su_max <0.001
_refine_ls_shift/su_mean <0.001
_refine_ls_structure_factor_coef Fsqd
_refine_ls_weighting_details 'w=1/[\s^2^(Fo^2^)+(0.0717P)^2^+9.8429P] where P=(Fo^2^+2Fc^2^)/3'
_refine_ls_weighting_scheme calc
_refine_ls_wR_factor_gt 0.1810
_refine_ls_wR_factor_ref 0.1840
_reflns_Friedel_coverage 0.973
_reflns_Friedel_fraction_full 0.999
_reflns_Friedel_fraction_max 0.966
_reflns_number_gt 11476
_reflns_number_total 12298
_reflns_threshold_expression 'I > 2\s(I)'
_cod_data_source_file jo7b00753_si_015.cif
_cod_data_source_block exp_6125
_cod_depositor_comments
;
The following automatic conversions were performed:

'_chemical_melting_point' value '188-190' was changed to '189.0(10)'
- the average value was taken and precision was estimated.

Automatic conversion script
Id: cif_fix_values 4973 2017-02-22 13:04:09Z antanas 

 Adding full bibliography for 4032566--4032573.cif.

2020-08-12
Z value and formula fixed to values more according to usual
chemical conventions.                 miguel
;
_cod_original_formula_sum 'C94 H96 N4 O18 S4'
_cod_original_formula_weight 1697.98
_cod_original_formula_moiety 'C94 H96 N4 O18 S4'
_cod_original_formula_units_Z 2
_cod_database_code 4032568
_shelx_shelxl_version_number 2014/7
_shelx_space_group_comment
;
The symmetry employed for this shelxl refinement is uniquely defined
by the following loop, which should always be used as a source of
symmetry information in preference to the above space-group names.
They are only intended as comments.
;

loop_
_space_group_symop_operation_xyz
'x, y, z'
'-x, y+1/2, -z'

loop_
_atom_site_label
_atom_site_type_symbol
_atom_site_fract_x
_atom_site_fract_y
_atom_site_fract_z
_atom_site_U_iso_or_equiv
_atom_site_adp_type
_atom_site_occupancy
_atom_site_site_symmetry_order
_atom_site_calc_flag
_atom_site_refinement_flags_posn
_atom_site_refinement_flags_adp
C24 C 0.020(2) 0.1102(5) 0.2778(13) 0.108(7) Uani 1 1 d . .
H24B H 0.0376 0.1311 0.2544 0.162 Uiso 1 1 calc R U
H24C H -0.0898 0.1054 0.2469 0.162 Uiso 1 1 calc R U
H24D H 0.0782 0.0957 0.2446 0.162 Uiso 1 1 calc R U
C25 C 0.464(3) 0.8698(5) 0.2760(13) 0.125(8) Uani 1 1 d . .
H25A H 0.3538 0.8725 0.2374 0.188 Uiso 1 1 calc R U
H25B H 0.4995 0.8515 0.2441 0.188 Uiso 1 1 calc R U
H25C H 0.5192 0.8878 0.2598 0.188 Uiso 1 1 calc R U
C1A C 0.2071(8) 0.90820(17) 0.7702(6) 0.0184(13) Uani 1 1 d . .
C2A C 0.3019(7) 0.93483(18) 0.7877(6) 0.0197(13) Uani 1 1 d . .
H2A H 0.3379 0.9418 0.7241 0.024 Uiso 1 1 calc R U
C3A C 0.3434(8) 0.95091(18) 0.8966(6) 0.0243(15) Uani 1 1 d . .
C4A C 0.2828(8) 0.94036(18) 0.9920(6) 0.0231(15) Uani 1 1 d . .
C5A C 0.1911(9) 0.91405(18) 0.9742(6) 0.0239(15) Uani 1 1 d . .
H5A H 0.1556 0.9068 1.0377 0.029 Uiso 1 1 calc R U
C6A C 0.1496(7) 0.89789(17) 0.8632(6) 0.0180(13) Uani 1 1 d . .
C7A C 0.1662(8) 0.89230(17) 0.6463(6) 0.0180(13) Uani 1 1 d . .
H7A H 0.2603 0.8907 0.6197 0.022 Uiso 1 1 calc R U
C8A C 0.0992(8) 0.85947(17) 0.6520(6) 0.0180(14) Uani 1 1 d . .
H8A H 0.1804 0.8473 0.7106 0.022 Uiso 1 1 calc R U
C9A C 0.0585(8) 0.84224(17) 0.5319(6) 0.0210(14) Uani 1 1 d . .
C10A C 0.1758(8) 0.83096(18) 0.4851(6) 0.0197(14) Uani 1 1 d . .
C11A C 0.1412(10) 0.81608(19) 0.3731(7) 0.0291(17) Uani 1 1 d . .
H11A H 0.2216 0.8092 0.3434 0.035 Uiso 1 1 calc R U
C12A C -0.0137(9) 0.8114(2) 0.3052(6) 0.0286(17) Uani 1 1 d . .
H12A H -0.0374 0.8014 0.2300 0.034 Uiso 1 1 calc R U
C13A C -0.1335(9) 0.8218(2) 0.3499(7) 0.0294(17) Uani 1 1 d . .
H13A H -0.2374 0.8185 0.3053 0.035 Uiso 1 1 calc R U
C14A C -0.0971(9) 0.83716(19) 0.4611(6) 0.0249(15) Uani 1 1 d . .
H14A H -0.1779 0.8443 0.4898 0.030 Uiso 1 1 calc R U
C15A C 0.4632(9) 0.77851(18) 0.5426(7) 0.0260(15) Uani 1 1 d . .
C16A C 0.5451(10) 0.7855(2) 0.4579(8) 0.0351(19) Uani 1 1 d . .
H16A H 0.5875 0.8052 0.4556 0.042 Uiso 1 1 calc R U
C17A C 0.5607(11) 0.7626(2) 0.3795(8) 0.040(2) Uani 1 1 d . .
H17A H 0.6105 0.7673 0.3212 0.048 Uiso 1 1 calc R U
C18A C 0.5061(11) 0.7328(2) 0.3832(7) 0.0332(18) Uani 1 1 d . .
C19A C 0.4277(10) 0.7264(2) 0.4691(7) 0.0331(18) Uani 1 1 d . .
H19A H 0.3886 0.7064 0.4731 0.040 Uiso 1 1 calc R U
C20A C 0.4072(10) 0.74935(19) 0.5488(7) 0.0293(16) Uani 1 1 d . .
H20A H 0.3555 0.7447 0.6061 0.035 Uiso 1 1 calc R U
C21A C 0.4821(12) 0.9901(2) 0.8249(8) 0.047(2) Uani 1 1 d . .
H21A H 0.5419 0.9747 0.7974 0.070 Uiso 1 1 calc R U
H21B H 0.5456 1.0082 0.8530 0.070 Uiso 1 1 calc R U
H21C H 0.3920 0.9958 0.7587 0.070 Uiso 1 1 calc R U
C22A C 0.2341(18) 0.9529(3) 1.1791(9) 0.069(4) Uani 1 1 d . .
H22A H 0.1259 0.9571 1.1378 0.104 Uiso 1 1 calc R U
H22B H 0.2700 0.9665 1.2485 0.104 Uiso 1 1 calc R U
H22C H 0.2454 0.9315 1.2059 0.104 Uiso 1 1 calc R U
C23A C 0.5254(13) 0.7082(3) 0.2949(8) 0.046(2) Uani 1 1 d . .
H23A H 0.4850 0.7158 0.2128 0.069 Uiso 1 1 calc R U
H23B H 0.4691 0.6897 0.3042 0.069 Uiso 1 1 calc R U
H23C H 0.6344 0.7032 0.3115 0.069 Uiso 1 1 calc R U
C1B C 0.0904(8) 0.84214(17) 0.9193(6) 0.0205(14) Uani 1 1 d . .
C2B C 0.2500(9) 0.83443(19) 0.9636(6) 0.0235(15) Uani 1 1 d . .
H2B H 0.3243 0.8478 0.9490 0.028 Uiso 1 1 calc R U
C3B C 0.2987(9) 0.8068(2) 1.0296(6) 0.0267(16) Uani 1 1 d . .
C4B C 0.1860(9) 0.78673(19) 1.0515(6) 0.0251(16) Uani 1 1 d . .
C5B C 0.0296(9) 0.79411(18) 1.0071(6) 0.0241(15) Uani 1 1 d . .
H5B H -0.0450 0.7807 1.0212 0.029 Uiso 1 1 calc R U
C6B C -0.0175(9) 0.82136(17) 0.9416(6) 0.0219(14) Uani 1 1 d . .
H6B H -0.1237 0.8259 0.9117 0.026 Uiso 1 1 calc R U
C7B C 0.0307(7) 0.87126(17) 0.8443(6) 0.0192(14) Uani 1 1 d . .
H7B H -0.0568 0.8791 0.8707 0.023 Uiso 1 1 calc R U
C8B C -0.0359(8) 0.86362(17) 0.7069(6) 0.0190(13) Uani 1 1 d . .
H8B H -0.0948 0.8440 0.6978 0.023 Uiso 1 1 calc R U
C9B C -0.1474(8) 0.88979(18) 0.6442(6) 0.0200(15) Uani 1 1 d . .
C10B C -0.1052(8) 0.91316(18) 0.5728(6) 0.0222(14) Uani 1 1 d . .
C11B C -0.2133(9) 0.9372(2) 0.5251(6) 0.0270(17) Uani 1 1 d . .
H11B H -0.1857 0.9531 0.4804 0.032 Uiso 1 1 calc R U
C12B C -0.3570(9) 0.9377(2) 0.5424(7) 0.0339(19) Uani 1 1 d . .
H12B H -0.4269 0.9535 0.5075 0.041 Uiso 1 1 calc R U
C13B C -0.4005(8) 0.9148(2) 0.6113(6) 0.0266(16) Uani 1 1 d . .
H13B H -0.4987 0.9152 0.6235 0.032 Uiso 1 1 calc R U
C14B C -0.2941(8) 0.89135(19) 0.6615(6) 0.0240(15) Uani 1 1 d . .
H14B H -0.3222 0.8761 0.7087 0.029 Uiso 1 1 calc R U
C15B C -0.0437(9) 0.9206(2) 0.3079(6) 0.0270(16) Uani 1 1 d . .
C16B C -0.0230(9) 0.8923(2) 0.2585(7) 0.0305(17) Uani 1 1 d . .
H16B H 0.0556 0.8787 0.3010 0.037 Uiso 1 1 calc R U
C17B C -0.1212(10) 0.8842(2) 0.1438(7) 0.0311(17) Uani 1 1 d . .
H17B H -0.1065 0.8653 0.1087 0.037 Uiso 1 1 calc R U
C18B C -0.2432(9) 0.9044(2) 0.0802(7) 0.0288(17) Uani 1 1 d . .
C19B C -0.2596(10) 0.9326(2) 0.1329(8) 0.041(2) Uani 1 1 d . .
H19B H -0.3378 0.9464 0.0910 0.049 Uiso 1 1 calc R U
C20B C -0.1626(10) 0.9410(2) 0.2462(7) 0.0356(19) Uani 1 1 d . .
H20B H -0.1762 0.9600 0.2811 0.043 Uiso 1 1 calc R U
C21B C 0.5637(9) 0.8130(3) 1.0314(7) 0.045(2) Uani 1 1 d . .
H21D H 0.5321 0.8125 0.9438 0.067 Uiso 1 1 calc R U
H21E H 0.6634 0.8029 1.0629 0.067 Uiso 1 1 calc R U
H21F H 0.5721 0.8343 1.0586 0.067 Uiso 1 1 calc R U
C22B C 0.1324(11) 0.7389(2) 1.1370(8) 0.0354(19) Uani 1 1 d . .
H22D H 0.0787 0.7482 1.1894 0.053 Uiso 1 1 calc R U
H22E H 0.1844 0.7202 1.1744 0.053 Uiso 1 1 calc R U
H22F H 0.0583 0.7338 1.0598 0.053 Uiso 1 1 calc R U
C23B C -0.3488(11) 0.8953(3) -0.0430(8) 0.040(2) Uani 1 1 d . .
H23D H -0.4552 0.8949 -0.0410 0.060 Uiso 1 1 calc R U
H23E H -0.3201 0.8749 -0.0642 0.060 Uiso 1 1 calc R U
H23F H -0.3385 0.9102 -0.1028 0.060 Uiso 1 1 calc R U
C1C C 0.7725(8) 0.06436(17) 0.7650(6) 0.0198(14) Uani 1 1 d . .
C2C C 0.8585(8) 0.03660(17) 0.7768(6) 0.0217(14) Uani 1 1 d . .
H2C H 0.8904 0.0295 0.7114 0.026 Uiso 1 1 calc R U
C3C C 0.8969(8) 0.01958(18) 0.8844(6) 0.0210(14) Uani 1 1 d . .
C4C C 0.8569(9) 0.03147(19) 0.9851(6) 0.0267(15) Uani 1 1 d . .
C5C C 0.7680(9) 0.05824(18) 0.9732(6) 0.0233(15) Uani 1 1 d . .
H5C H 0.7383 0.0655 1.0395 0.028 Uiso 1 1 calc R U
C6C C 0.7207(8) 0.07510(17) 0.8599(6) 0.0206(14) Uani 1 1 d . .
C7C C 0.7354(8) 0.08195(17) 0.6424(6) 0.0189(13) Uani 1 1 d . .
H7C H 0.8315 0.0842 0.6188 0.023 Uiso 1 1 calc R U
C8C C 0.6685(8) 0.11453(17) 0.6542(6) 0.0182(14) Uani 1 1 d . .
H8C H 0.7488 0.1264 0.7146 0.022 Uiso 1 1 calc R U
C9C C 0.6281(8) 0.13217(17) 0.5329(6) 0.0189(14) Uani 1 1 d . .
C10C C 0.7471(8) 0.14315(18) 0.4866(6) 0.0221(14) Uani 1 1 d . .
C11C C 0.7092(9) 0.15874(18) 0.3738(6) 0.0258(15) Uani 1 1 d . .
H11C H 0.7884 0.1656 0.3429 0.031 Uiso 1 1 calc R U
C12C C 0.5559(10) 0.1638(2) 0.3094(7) 0.0299(17) Uani 1 1 d . .
H12C H 0.5312 0.1742 0.2348 0.036 Uiso 1 1 calc R U
C13C C 0.4374(9) 0.1535(2) 0.3548(7) 0.0286(17) Uani 1 1 d . .
H13C H 0.3333 0.1570 0.3107 0.034 Uiso 1 1 calc R U
C14C C 0.4738(8) 0.13790(18) 0.4669(6) 0.0214(14) Uani 1 1 d . .
H14C H 0.3937 0.1313 0.4974 0.026 Uiso 1 1 calc R U
C15C C 1.0372(8) 0.19505(18) 0.5437(6) 0.0206(14) Uani 1 1 d . .
C16C C 1.1150(11) 0.1884(2) 0.4590(8) 0.0335(18) Uani 1 1 d . .
H16C H 1.1570 0.1686 0.4559 0.040 Uiso 1 1 calc R U
C17C C 1.1294(12) 0.2118(2) 0.3783(8) 0.038(2) Uani 1 1 d . .
H17C H 1.1779 0.2073 0.3190 0.046 Uiso 1 1 calc R U
C18C C 1.0723(9) 0.2417(2) 0.3852(7) 0.0295(17) Uani 1 1 d . .
C19C C 0.9973(12) 0.2476(2) 0.4706(8) 0.038(2) Uani 1 1 d . .
H19C H 0.9568 0.2674 0.4749 0.046 Uiso 1 1 calc R U
C20C C 0.9800(10) 0.2244(2) 0.5521(7) 0.0303(17) Uani 1 1 d . .
H20C H 0.9304 0.2288 0.6109 0.036 Uiso 1 1 calc R U
C21C C 0.9612(12) -0.0247(2) 0.7898(8) 0.045(2) Uani 1 1 d . .
H21G H 0.8608 -0.0212 0.7314 0.067 Uiso 1 1 calc R U
H21H H 0.9751 -0.0467 0.8065 0.067 Uiso 1 1 calc R U
H21I H 1.0420 -0.0173 0.7573 0.067 Uiso 1 1 calc R U
C22C C 0.8743(17) 0.0258(3) 1.1950(8) 0.061(3) Uani 1 1 d . .
H22G H 0.9087 0.0471 1.2087 0.092 Uiso 1 1 calc R U
H22H H 0.9279 0.0133 1.2646 0.092 Uiso 1 1 calc R U
H22I H 0.7636 0.0248 1.1830 0.092 Uiso 1 1 calc R U
C23C C 1.0880(13) 0.2666(3) 0.2967(9) 0.049(2) Uani 1 1 d . .
H23G H 1.1901 0.2759 0.3253 0.074 Uiso 1 1 calc R U
H23H H 1.0097 0.2824 0.2906 0.074 Uiso 1 1 calc R U
H23I H 1.0744 0.2575 0.2178 0.074 Uiso 1 1 calc R U
C1D C 0.6624(9) 0.13067(18) 0.9193(6) 0.0210(15) Uani 1 1 d . .
C2D C 0.8191(9) 0.13840(18) 0.9627(6) 0.0261(15) Uani 1 1 d . .
H2D H 0.8934 0.1250 0.9481 0.031 Uiso 1 1 calc R U
C3D C 0.8683(9) 0.1660(2) 1.0282(6) 0.0266(16) Uani 1 1 d . .
C4D C 0.7557(11) 0.18597(19) 1.0520(7) 0.0317(18) Uani 1 1 d . .
C5D C 0.5989(10) 0.17842(19) 1.0068(7) 0.0284(17) Uani 1 1 d . .
H5D H 0.5241 0.1919 1.0204 0.034 Uiso 1 1 calc R U
C6D C 0.5513(10) 0.1508(2) 0.9409(6) 0.0285(16) Uani 1 1 d . .
H6D H 0.4455 0.1459 0.9116 0.034 Uiso 1 1 calc R U
C7D C 0.6037(9) 0.10114(17) 0.8446(6) 0.0219(14) Uani 1 1 d . .
H7D H 0.5177 0.0930 0.8722 0.026 Uiso 1 1 calc R U
C8D C 0.5326(8) 0.10903(17) 0.7054(6) 0.0193(14) Uani 1 1 d . .
H8D H 0.4705 0.1282 0.6969 0.023 Uiso 1 1 calc R U
C9D C 0.4273(8) 0.08246(18) 0.6421(6) 0.0197(14) Uani 1 1 d . .
C10D C 0.4709(9) 0.06037(18) 0.5675(6) 0.0224(15) Uani 1 1 d . .
C11D C 0.3679(9) 0.03585(19) 0.5150(6) 0.0266(16) Uani 1 1 d . .
H11D H 0.3974 0.0210 0.4671 0.032 Uiso 1 1 calc R U
C12D C 0.2253(10) 0.0339(2) 0.5341(8) 0.0329(19) Uani 1 1 d . .
H12D H 0.1572 0.0178 0.4977 0.039 Uiso 1 1 calc R U
C13D C 0.1801(9) 0.0556(2) 0.6079(7) 0.0344(19) Uani 1 1 d . .
H13D H 0.0832 0.0540 0.6219 0.041 Uiso 1 1 calc R U
C14D C 0.2817(9) 0.0797(2) 0.6600(7) 0.0255(16) Uani 1 1 d . .
H14D H 0.2512 0.0944 0.7082 0.031 Uiso 1 1 calc R U
C15D C 0.5384(9) 0.0526(2) 0.3026(6) 0.0284(17) Uani 1 1 d . .
C16D C 0.5356(9) 0.0824(2) 0.2579(6) 0.0273(16) Uani 1 1 d . .
H16D H 0.6016 0.0977 0.3034 0.033 Uiso 1 1 calc R U
C17D C 0.4324(10) 0.0896(2) 0.1430(7) 0.0300(17) Uani 1 1 d . .
H17D H 0.4310 0.1096 0.1116 0.036 Uiso 1 1 calc R U
C18D C 0.3325(10) 0.0672(2) 0.0756(7) 0.0343(18) Uani 1 1 d . .
C19D C 0.3425(11) 0.0369(2) 0.1211(7) 0.040(2) Uani 1 1 d . .
H19D H 0.2801 0.0213 0.0743 0.048 Uiso 1 1 calc R U
C20D C 0.4433(12) 0.0295(2) 0.2346(8) 0.041(2) Uani 1 1 d . .
H20D H 0.4472 0.0092 0.2649 0.049 Uiso 1 1 calc R U
C21D C 1.1333(11) 0.1590(2) 1.0323(9) 0.043(2) Uani 1 1 d . .
H21J H 1.1387 0.1378 1.0603 0.065 Uiso 1 1 calc R U
H21K H 1.2339 0.1687 1.0644 0.065 Uiso 1 1 calc R U
H21L H 1.1035 0.1593 0.9446 0.065 Uiso 1 1 calc R U
C22D C 0.6982(13) 0.2340(2) 1.1366(9) 0.043(2) Uani 1 1 d . .
H22J H 0.6382 0.2424 1.0592 0.064 Uiso 1 1 calc R U
H22K H 0.7507 0.2507 1.1888 0.064 Uiso 1 1 calc R U
H22L H 0.6298 0.2234 1.1739 0.064 Uiso 1 1 calc R U
C23D C 0.2165(11) 0.0749(2) -0.0465(7) 0.039(2) Uani 1 1 d . .
H23J H 0.2388 0.0953 -0.0720 0.059 Uiso 1 1 calc R U
H23K H 0.1124 0.0746 -0.0391 0.059 Uiso 1 1 calc R U
H23L H 0.2246 0.0597 -0.1059 0.059 Uiso 1 1 calc R U
N1A N 0.3401(7) 0.83630(14) 0.5538(5) 0.0202(12) Uani 1 1 d . .
H1A H 0.3843 0.8539 0.5485 0.024 Uiso 1 1 calc R U
N1B N 0.0444(7) 0.91096(16) 0.5548(5) 0.0211(13) Uani 1 1 d . .
N1C N 0.9073(6) 0.13732(15) 0.5527(5) 0.0212(12) Uani 1 1 d . .
H1C H 0.9496 0.1196 0.5462 0.025 Uiso 1 1 calc R U
N1D N 0.6189(7) 0.06395(15) 0.5472(5) 0.0224(12) Uani 1 1 d . .
O24 O 0.0648(13) 0.1080(2) 0.3974(7) 0.073(3) Uani 1 1 d . .
H24 H 0.1026 0.0907 0.4176 0.109 Uiso 1 1 calc R U
O25 O 0.4898(17) 0.8669(2) 0.3909(8) 0.103(5) Uani 1 1 d . .
H25 H 0.4224 0.8763 0.4121 0.155 Uiso 1 1 calc R U
O3A O 0.4325(6) 0.97751(13) 0.9228(5) 0.0294(12) Uani 1 1 d . .
O4A O 0.3259(8) 0.95819(14) 1.0964(5) 0.0347(14) Uani 1 1 d . .
O5A O 0.3439(6) 0.79637(14) 0.7112(5) 0.0291(12) Uani 1 1 d . .
O6A O 0.5878(6) 0.82144(14) 0.7022(5) 0.0310(12) Uani 1 1 d . .
O3B O 0.4518(7) 0.79741(16) 1.0741(5) 0.0368(14) Uani 1 1 d . .
O4B O 0.2457(7) 0.76046(14) 1.1184(5) 0.0353(13) Uani 1 1 d . .
O5B O 0.0687(8) 0.96401(15) 0.4654(5) 0.0412(15) Uani 1 1 d . .
O6B O 0.2415(6) 0.92171(19) 0.4526(5) 0.0426(18) Uani 1 1 d . .
O3C O 0.9698(7) -0.00854(13) 0.8992(5) 0.0321(13) Uani 1 1 d . .
O4C O 0.9078(7) 0.01420(14) 1.0902(5) 0.0332(13) Uani 1 1 d . .
O5C O 1.1599(6) 0.15113(14) 0.7003(5) 0.0327(12) Uani 1 1 d . .
O6C O 0.9168(7) 0.17676(14) 0.7134(5) 0.0309(12) Uani 1 1 d . .
O3D O 1.0198(7) 0.17575(16) 1.0733(5) 0.0394(14) Uani 1 1 d . .
O4D O 0.8126(8) 0.21229(15) 1.1184(5) 0.0376(14) Uani 1 1 d . .
O5D O 0.8250(6) 0.05660(17) 0.4468(5) 0.0382(15) Uani 1 1 d . .
O6D O 0.6679(9) 0.01119(15) 0.4640(6) 0.0471(17) Uani 1 1 d . .
S1A S 0.4377(2) 0.80842(4) 0.64032(15) 0.0221(3) Uani 1 1 d . .
S1B S 0.0905(2) 0.93184(5) 0.44999(15) 0.0274(4) Uani 1 1 d . .
S1C S 1.0102(2) 0.16488(4) 0.64114(14) 0.0223(4) Uani 1 1 d . .
S1D S 0.6757(2) 0.04401(5) 0.44502(16) 0.0290(4) Uani 1 1 d . .

loop_
_atom_site_aniso_label
_atom_site_aniso_U_11
_atom_site_aniso_U_22
_atom_site_aniso_U_33
_atom_site_aniso_U_23
_atom_site_aniso_U_13
_atom_site_aniso_U_12
C24 0.141(16) 0.120(15) 0.054(8) -0.007(8) 0.015(9) -0.054(13)
C25 0.17(2) 0.16(2) 0.048(8) 0.033(10) 0.048(10) 0.061(17)
C1A 0.018(3) 0.023(4) 0.013(3) -0.001(3) 0.002(2) 0.004(3)
C2A 0.014(3) 0.030(4) 0.015(3) 0.001(3) 0.006(2) -0.001(3)
C3A 0.025(3) 0.019(4) 0.025(4) -0.001(3) 0.001(3) -0.003(3)
C4A 0.027(3) 0.025(4) 0.015(3) -0.001(3) 0.002(3) 0.000(3)
C5A 0.028(4) 0.025(4) 0.020(3) 0.002(3) 0.009(3) -0.001(3)
C6A 0.014(3) 0.020(3) 0.019(3) -0.001(3) 0.004(2) 0.000(3)
C7A 0.019(3) 0.023(4) 0.010(3) 0.000(2) 0.002(2) 0.003(3)
C8A 0.016(3) 0.025(4) 0.011(3) 0.002(3) 0.001(2) 0.003(3)
C9A 0.025(3) 0.020(4) 0.019(3) 0.001(3) 0.007(3) 0.001(3)
C10A 0.025(3) 0.021(4) 0.013(3) 0.000(3) 0.007(3) 0.000(3)
C11A 0.042(4) 0.031(4) 0.021(4) -0.004(3) 0.019(3) 0.001(3)
C12A 0.028(4) 0.044(5) 0.012(3) -0.005(3) 0.003(3) 0.003(3)
C13A 0.031(4) 0.037(5) 0.022(3) -0.003(3) 0.008(3) -0.006(3)
C14A 0.023(3) 0.032(4) 0.021(3) 0.000(3) 0.009(3) 0.000(3)
C15A 0.030(4) 0.021(4) 0.023(3) -0.001(3) 0.001(3) 0.007(3)
C16A 0.035(4) 0.029(4) 0.048(5) -0.003(4) 0.025(4) -0.005(4)
C17A 0.041(5) 0.050(6) 0.032(4) -0.003(4) 0.014(4) 0.003(4)
C18A 0.044(5) 0.027(4) 0.025(4) 0.001(3) 0.004(3) 0.011(4)
C19A 0.037(4) 0.025(4) 0.034(4) -0.005(3) 0.005(3) 0.003(3)
C20A 0.039(4) 0.027(4) 0.024(4) 0.004(3) 0.012(3) 0.008(3)
C21A 0.052(5) 0.053(6) 0.043(5) -0.014(4) 0.027(4) -0.030(5)
C22A 0.135(12) 0.059(7) 0.031(5) -0.028(5) 0.049(6) -0.053(7)
C23A 0.060(6) 0.046(6) 0.029(4) -0.009(4) 0.011(4) 0.016(5)
C1B 0.024(3) 0.019(4) 0.020(3) 0.001(3) 0.008(3) 0.000(3)
C2B 0.030(4) 0.031(4) 0.012(3) 0.000(3) 0.011(3) -0.001(3)
C3B 0.022(3) 0.032(4) 0.021(3) 0.001(3) 0.000(3) 0.001(3)
C4B 0.038(4) 0.025(4) 0.011(3) 0.003(3) 0.006(3) -0.003(3)
C5B 0.027(4) 0.023(4) 0.024(3) -0.001(3) 0.010(3) -0.003(3)
C6B 0.027(3) 0.019(4) 0.024(3) 0.000(3) 0.014(3) -0.003(3)
C7B 0.016(3) 0.026(4) 0.018(3) -0.001(3) 0.008(2) 0.001(3)
C8B 0.018(3) 0.019(3) 0.017(3) 0.003(3) 0.000(2) 0.001(3)
C9B 0.017(3) 0.026(4) 0.012(3) -0.001(3) -0.003(2) -0.002(3)
C10B 0.022(3) 0.022(4) 0.019(3) -0.003(3) 0.002(3) -0.002(3)
C11B 0.028(4) 0.032(5) 0.017(3) -0.001(3) 0.000(3) 0.003(3)
C12B 0.021(3) 0.044(5) 0.028(4) -0.004(3) -0.005(3) 0.010(3)
C13B 0.015(3) 0.041(5) 0.019(3) -0.008(3) -0.001(2) 0.005(3)
C14B 0.019(3) 0.031(4) 0.022(3) -0.006(3) 0.006(3) 0.002(3)
C15B 0.022(3) 0.038(5) 0.014(3) 0.004(3) -0.005(3) 0.001(3)
C16B 0.032(4) 0.040(5) 0.020(4) 0.008(3) 0.008(3) 0.006(4)
C17B 0.034(4) 0.041(5) 0.017(3) 0.002(3) 0.006(3) 0.005(4)
C18B 0.026(4) 0.044(5) 0.018(3) 0.008(3) 0.008(3) 0.004(3)
C19B 0.036(4) 0.050(6) 0.031(4) 0.006(4) 0.001(3) 0.016(4)
C20B 0.035(4) 0.042(5) 0.022(4) 0.000(3) -0.004(3) 0.005(4)
C21B 0.022(4) 0.079(8) 0.024(4) 0.010(4) -0.006(3) 0.003(4)
C22B 0.055(5) 0.028(4) 0.028(4) 0.013(3) 0.021(4) 0.000(4)
C23B 0.036(4) 0.057(6) 0.026(4) -0.001(4) 0.005(3) 0.005(4)
C1C 0.017(3) 0.023(4) 0.016(3) -0.002(3) 0.000(2) -0.003(3)
C2C 0.025(3) 0.024(4) 0.015(3) -0.002(3) 0.005(2) 0.002(3)
C3C 0.017(3) 0.027(4) 0.021(3) -0.001(3) 0.008(2) -0.001(3)
C4C 0.036(4) 0.024(4) 0.018(3) 0.004(3) 0.005(3) -0.004(3)
C5C 0.036(4) 0.020(4) 0.015(3) -0.002(3) 0.010(3) -0.002(3)
C6C 0.027(3) 0.020(4) 0.015(3) -0.002(3) 0.006(3) -0.004(3)
C7C 0.017(3) 0.025(4) 0.012(3) 0.002(3) 0.001(2) -0.001(3)
C8C 0.020(3) 0.028(4) 0.009(3) 0.001(3) 0.008(2) -0.001(3)
C9C 0.024(3) 0.020(4) 0.012(3) -0.001(3) 0.005(2) -0.001(3)
C10C 0.022(3) 0.027(4) 0.018(3) -0.003(3) 0.007(3) -0.001(3)
C11C 0.033(4) 0.025(4) 0.022(3) 0.003(3) 0.012(3) -0.003(3)
C12C 0.043(4) 0.028(4) 0.019(3) 0.005(3) 0.010(3) 0.008(4)
C13C 0.027(4) 0.034(5) 0.019(3) 0.002(3) -0.002(3) 0.003(3)
C14C 0.023(3) 0.025(4) 0.020(3) 0.002(3) 0.011(3) 0.000(3)
C15C 0.021(3) 0.029(4) 0.013(3) 0.003(3) 0.007(2) -0.005(3)
C16C 0.049(5) 0.024(4) 0.036(4) 0.004(3) 0.024(4) 0.005(4)
C17C 0.050(5) 0.033(5) 0.039(5) 0.002(4) 0.023(4) -0.006(4)
C18C 0.030(4) 0.033(5) 0.021(4) 0.004(3) 0.002(3) -0.010(3)
C19C 0.054(5) 0.021(4) 0.046(5) 0.000(4) 0.023(4) -0.002(4)
C20C 0.040(4) 0.028(4) 0.025(4) 0.002(3) 0.013(3) 0.001(3)
C21C 0.056(6) 0.040(5) 0.035(4) 0.000(4) 0.009(4) 0.022(4)
C22C 0.115(10) 0.049(6) 0.025(5) 0.011(4) 0.029(5) 0.021(6)
C23C 0.056(6) 0.045(6) 0.041(5) 0.016(4) 0.007(4) -0.012(5)
C1D 0.034(4) 0.025(4) 0.003(3) 0.003(2) 0.005(2) 0.000(3)
C2D 0.031(4) 0.019(4) 0.025(4) 0.000(3) 0.004(3) 0.005(3)
C3D 0.030(4) 0.031(4) 0.013(3) -0.001(3) -0.003(3) -0.005(3)
C4D 0.054(5) 0.019(4) 0.021(4) 0.000(3) 0.009(3) -0.007(4)
C5D 0.047(5) 0.028(4) 0.018(3) 0.002(3) 0.022(3) 0.000(4)
C6D 0.041(4) 0.029(4) 0.019(3) 0.002(3) 0.012(3) 0.002(3)
C7D 0.031(4) 0.019(4) 0.016(3) -0.001(3) 0.007(3) -0.001(3)
C8D 0.021(3) 0.022(4) 0.016(3) -0.002(3) 0.008(3) -0.001(3)
C9D 0.016(3) 0.025(4) 0.018(3) 0.004(3) 0.005(2) 0.000(3)
C10D 0.032(4) 0.017(4) 0.014(3) -0.002(3) 0.001(3) -0.003(3)
C11D 0.033(4) 0.026(4) 0.021(3) 0.001(3) 0.008(3) -0.004(3)
C12D 0.032(4) 0.027(5) 0.033(4) 0.002(3) 0.001(3) -0.012(3)
C13D 0.021(3) 0.048(5) 0.034(4) 0.007(4) 0.007(3) -0.007(3)
C14D 0.025(4) 0.032(4) 0.019(4) 0.003(3) 0.005(3) 0.002(3)
C15D 0.032(4) 0.035(5) 0.018(3) -0.010(3) 0.009(3) -0.004(3)
C16D 0.025(3) 0.035(4) 0.020(3) -0.005(3) 0.003(3) -0.005(3)
C17D 0.035(4) 0.032(4) 0.021(4) 0.002(3) 0.005(3) -0.001(3)
C18D 0.034(4) 0.045(5) 0.023(4) -0.002(3) 0.008(3) -0.009(4)
C19D 0.047(5) 0.044(5) 0.022(4) -0.006(3) 0.001(3) -0.019(4)
C20D 0.056(5) 0.029(5) 0.029(4) -0.001(3) 0.000(4) -0.012(4)
C21D 0.036(5) 0.049(6) 0.043(5) -0.012(4) 0.008(4) -0.006(4)
C22D 0.068(6) 0.029(5) 0.040(5) -0.010(4) 0.029(5) -0.005(4)
C23D 0.039(5) 0.057(6) 0.017(4) -0.004(3) 0.002(3) -0.013(4)
N1A 0.024(3) 0.020(3) 0.014(3) 0.000(2) 0.002(2) 0.001(2)
N1B 0.020(3) 0.027(4) 0.013(3) 0.002(2) -0.001(2) -0.002(3)
N1C 0.015(3) 0.021(3) 0.026(3) 0.001(2) 0.004(2) -0.003(2)
N1D 0.024(3) 0.022(3) 0.020(3) -0.004(2) 0.006(2) -0.003(2)
O24 0.121(8) 0.067(6) 0.047(4) 0.019(4) 0.050(5) 0.045(6)
O25 0.198(13) 0.087(7) 0.045(5) -0.031(5) 0.069(6) -0.075(8)
O3A 0.030(3) 0.032(3) 0.025(3) -0.005(2) 0.008(2) -0.011(2)
O4A 0.054(4) 0.032(3) 0.015(2) -0.008(2) 0.005(2) -0.015(3)
O5A 0.032(3) 0.035(3) 0.024(3) 0.004(2) 0.015(2) 0.004(2)
O6A 0.024(3) 0.036(3) 0.026(3) -0.003(2) -0.003(2) -0.001(2)
O3B 0.033(3) 0.042(4) 0.032(3) 0.012(3) 0.005(2) 0.005(3)
O4B 0.042(3) 0.026(3) 0.037(3) 0.013(2) 0.010(3) 0.005(3)
O5B 0.045(3) 0.032(3) 0.032(3) 0.009(2) -0.010(3) -0.016(3)
O6B 0.016(3) 0.083(5) 0.026(3) 0.007(3) 0.004(2) -0.016(3)
O3C 0.041(3) 0.028(3) 0.020(2) 0.002(2) -0.001(2) 0.010(2)
O4C 0.050(3) 0.026(3) 0.023(3) 0.006(2) 0.011(2) 0.006(3)
O5C 0.021(3) 0.036(3) 0.034(3) 0.005(2) -0.003(2) 0.000(2)
O6C 0.045(3) 0.033(3) 0.018(2) -0.002(2) 0.014(2) -0.006(3)
O3D 0.029(3) 0.046(4) 0.035(3) -0.012(3) -0.004(2) -0.004(3)
O4D 0.054(4) 0.031(3) 0.025(3) -0.010(2) 0.008(3) -0.001(3)
O5D 0.021(3) 0.072(5) 0.020(3) -0.012(3) 0.004(2) 0.001(3)
O6D 0.070(5) 0.030(3) 0.033(3) -0.004(3) 0.003(3) 0.014(3)
S1A 0.0247(8) 0.0235(9) 0.0180(7) -0.0017(6) 0.0059(6) 0.0009(7)
S1B 0.0247(8) 0.0352(10) 0.0197(8) 0.0069(7) 0.0026(6) -0.0073(8)
S1C 0.0216(8) 0.0282(9) 0.0158(7) 0.0020(6) 0.0036(6) -0.0028(7)
S1D 0.0324(9) 0.0335(10) 0.0192(8) -0.0040(7) 0.0050(7) 0.0073(8)

loop_
_atom_type_symbol
_atom_type_description
_atom_type_scat_dispersion_real
_atom_type_scat_dispersion_imag
_atom_type_scat_source
C C 0.0181 0.0091 'International Tables Vol C Tables 4.2.6.8 and 6.1.1.4'
H H 0.0000 0.0000 'International Tables Vol C Tables 4.2.6.8 and 6.1.1.4'
N N 0.0311 0.0180 'International Tables Vol C Tables 4.2.6.8 and 6.1.1.4'
O O 0.0492 0.0322 'International Tables Vol C Tables 4.2.6.8 and 6.1.1.4'
S S 0.3331 0.5567 'International Tables Vol C Tables 4.2.6.8 and 6.1.1.4'

loop_
_geom_angle_atom_site_label_1
_geom_angle_atom_site_label_2
_geom_angle_atom_site_label_3
_geom_angle
O24 C24 H24B 109.5
O24 C24 H24C 109.5
H24B C24 H24C 109.5
O24 C24 H24D 109.5
H24B C24 H24D 109.5
H24C C24 H24D 109.5
O25 C25 H25A 109.5
O25 C25 H25B 109.5
H25A C25 H25B 109.5
O25 C25 H25C 109.5
H25A C25 H25C 109.5
H25B C25 H25C 109.5
C6A C1A C2A 119.8(6)
C6A C1A C7A 122.4(6)
C2A C1A C7A 117.8(6)
C3A C2A C1A 121.7(6)
C3A C2A H2A 119.2
C1A C2A H2A 119.2
O3A C3A C2A 126.6(7)
O3A C3A C4A 115.0(6)
C2A C3A C4A 118.3(7)
C5A C4A O4A 125.8(6)
C5A C4A C3A 119.4(6)
O4A C4A C3A 114.8(6)
C4A C5A C6A 121.7(6)
C4A C5A H5A 119.1
C6A C5A H5A 119.1
C1A C6A C5A 118.9(7)
C1A C6A C7B 122.0(6)
C5A C6A C7B 118.8(6)
N1B C7A C1A 109.8(6)
N1B C7A C8A 107.8(5)
C1A C7A C8A 111.0(5)
N1B C7A H7A 109.4
C1A C7A H7A 109.4
C8A C7A H7A 109.4
C9A C8A C8B 115.3(6)
C9A C8A C7A 113.6(6)
C8B C8A C7A 106.1(6)
C9A C8A H8A 107.2
C8B C8A H8A 107.2
C7A C8A H8A 107.2
C10A C9A C14A 116.9(7)
C10A C9A C8A 120.9(6)
C14A C9A C8A 122.1(6)
C11A C10A C9A 121.9(7)
C11A C10A N1A 118.8(6)
C9A C10A N1A 119.2(6)
C10A C11A C12A 119.7(7)
C10A C11A H11A 120.1
C12A C11A H11A 120.1
C11A C12A C13A 119.9(7)
C11A C12A H12A 120.0
C13A C12A H12A 120.0
C14A C13A C12A 119.7(7)
C14A C13A H13A 120.2
C12A C13A H13A 120.2
C13A C14A C9A 121.8(7)
C13A C14A H14A 119.1
C9A C14A H14A 119.1
C20A C15A C16A 120.5(7)
C20A C15A S1A 121.1(6)
C16A C15A S1A 118.5(6)
C17A C16A C15A 118.5(8)
C17A C16A H16A 120.8
C15A C16A H16A 120.8
C16A C17A C18A 122.7(8)
C16A C17A H17A 118.7
C18A C17A H17A 118.7
C17A C18A C19A 117.8(8)
C17A C18A C23A 121.1(8)
C19A C18A C23A 121.1(8)
C20A C19A C18A 121.0(8)
C20A C19A H19A 119.5
C18A C19A H19A 119.5
C15A C20A C19A 119.6(8)
C15A C20A H20A 120.2
C19A C20A H20A 120.2
O3A C21A H21A 109.5
O3A C21A H21B 109.5
H21A C21A H21B 109.5
O3A C21A H21C 109.5
H21A C21A H21C 109.5
H21B C21A H21C 109.5
O4A C22A H22A 109.5
O4A C22A H22B 109.5
H22A C22A H22B 109.5
O4A C22A H22C 109.5
H22A C22A H22C 109.5
H22B C22A H22C 109.5
C18A C23A H23A 109.5
C18A C23A H23B 109.5
H23A C23A H23B 109.5
C18A C23A H23C 109.5
H23A C23A H23C 109.5
H23B C23A H23C 109.5
C6B C1B C2B 118.0(7)
C6B C1B C7B 118.8(6)
C2B C1B C7B 123.1(6)
C3B C2B C1B 120.8(7)
C3B C2B H2B 119.6
C1B C2B H2B 119.6
O3B C3B C4B 116.6(8)
O3B C3B C2B 124.2(7)
C4B C3B C2B 119.2(7)
O4B C4B C5B 125.3(7)
O4B C4B C3B 114.7(7)
C5B C4B C3B 120.0(7)
C4B C5B C6B 120.4(7)
C4B C5B H5B 119.8
C6B C5B H5B 119.8
C5B C6B C1B 121.5(7)
C5B C6B H6B 119.2
C1B C6B H6B 119.2
C1B C7B C6A 114.8(6)
C1B C7B C8B 111.6(6)
C6A C7B C8B 110.1(5)
C1B C7B H7B 106.6
C6A C7B H7B 106.6
C8B C7B H7B 106.6
C9B C8B C8A 112.1(6)
C9B C8B C7B 108.9(6)
C8A C8B C7B 109.4(5)
C9B C8B H8B 108.8
C8A C8B H8B 108.8
C7B C8B H8B 108.8
C14B C9B C10B 118.4(7)
C14B C9B C8B 118.8(6)
C10B C9B C8B 122.8(6)
C11B C10B C9B 118.2(7)
C11B C10B N1B 124.2(7)
C9B C10B N1B 117.7(6)
C12B C11B C10B 121.7(8)
C12B C11B H11B 119.1
C10B C11B H11B 119.1
C11B C12B C13B 120.8(7)
C11B C12B H12B 119.6
C13B C12B H12B 119.6
C12B C13B C14B 118.3(7)
C12B C13B H13B 120.9
C14B C13B H13B 120.9
C13B C14B C9B 122.5(7)
C13B C14B H14B 118.7
C9B C14B H14B 118.7
C16B C15B C20B 121.2(7)
C16B C15B S1B 118.6(6)
C20B C15B S1B 120.1(6)
C15B C16B C17B 119.0(7)
C15B C16B H16B 120.5
C17B C16B H16B 120.5
C16B C17B C18B 120.7(8)
C16B C17B H17B 119.7
C18B C17B H17B 119.7
C19B C18B C17B 118.5(7)
C19B C18B C23B 121.4(8)
C17B C18B C23B 120.1(8)
C20B C19B C18B 121.4(8)
C20B C19B H19B 119.3
C18B C19B H19B 119.3
C19B C20B C15B 119.2(8)
C19B C20B H20B 120.4
C15B C20B H20B 120.4
O3B C21B H21D 109.5
O3B C21B H21E 109.5
H21D C21B H21E 109.5
O3B C21B H21F 109.5
H21D C21B H21F 109.5
H21E C21B H21F 109.5
O4B C22B H22D 109.5
O4B C22B H22E 109.5
H22D C22B H22E 109.5
O4B C22B H22F 109.5
H22D C22B H22F 109.5
H22E C22B H22F 109.5
C18B C23B H23D 109.5
C18B C23B H23E 109.5
H23D C23B H23E 109.5
C18B C23B H23F 109.5
H23D C23B H23F 109.5
H23E C23B H23F 109.5
C6C C1C C2C 120.6(6)
C6C C1C C7C 121.6(6)
C2C C1C C7C 117.8(6)
C3C C2C C1C 121.1(6)
C3C C2C H2C 119.5
C1C C2C H2C 119.5
O3C C3C C2C 124.2(6)
O3C C3C C4C 116.7(6)
C2C C3C C4C 119.1(7)
O4C C4C C5C 124.5(7)
O4C C4C C3C 115.4(7)
C5C C4C C3C 120.1(6)
C4C C5C C6C 120.9(6)
C4C C5C H5C 119.6
C6C C5C H5C 119.6
C1C C6C C5C 117.9(7)
C1C C6C C7D 122.7(6)
C5C C6C C7D 119.1(6)
N1D C7C C8C 109.2(5)
N1D C7C C1C 109.4(6)
C8C C7C C1C 110.3(5)
N1D C7C H7C 109.3
C8C C7C H7C 109.3
C1C C7C H7C 109.3
C8D C8C C9C 115.4(6)
C8D C8C C7C 105.7(6)
C9C C8C C7C 111.1(5)
C8D C8C H8C 108.1
C9C C8C H8C 108.1
C7C C8C H8C 108.1
C14C C9C C10C 118.7(7)
C14C C9C C8C 120.8(6)
C10C C9C C8C 120.5(6)
C9C C10C C11C 120.3(7)
C9C C10C N1C 119.7(7)
C11C C10C N1C 120.0(6)
C12C C11C C10C 120.1(7)
C12C C11C H11C 120.0
C10C C11C H11C 120.0
C11C C12C C13C 120.2(7)
C11C C12C H12C 119.9
C13C C12C H12C 119.9
C12C C13C C14C 120.1(7)
C12C C13C H13C 119.9
C14C C13C H13C 119.9
C9C C14C C13C 120.6(7)
C9C C14C H14C 119.7
C13C C14C H14C 119.7
C20C C15C C16C 121.1(7)
C20C C15C S1C 120.0(5)
C16C C15C S1C 118.9(6)
C15C C16C C17C 118.8(8)
C15C C16C H16C 120.6
C17C C16C H16C 120.6
C18C C17C C16C 121.1(8)
C18C C17C H17C 119.5
C16C C17C H17C 119.5
C19C C18C C17C 118.6(8)
C19C C18C C23C 121.1(9)
C17C C18C C23C 120.3(8)
C18C C19C C20C 121.5(8)
C18C C19C H19C 119.3
C20C C19C H19C 119.3
C15C C20C C19C 118.9(7)
C15C C20C H20C 120.5
C19C C20C H20C 120.5
O3C C21C H21G 109.5
O3C C21C H21H 109.5
H21G C21C H21H 109.5
O3C C21C H21I 109.5
H21G C21C H21I 109.5
H21H C21C H21I 109.5
O4C C22C H22G 109.5
O4C C22C H22H 109.5
H22G C22C H22H 109.5
O4C C22C H22I 109.5
H22G C22C H22I 109.5
H22H C22C H22I 109.5
C18C C23C H23G 109.5
C18C C23C H23H 109.5
H23G C23C H23H 109.5
C18C C23C H23I 109.5
H23G C23C H23I 109.5
H23H C23C H23I 109.5
C2D C1D C6D 119.4(7)
C2D C1D C7D 122.8(7)
C6D C1D C7D 117.8(7)
C1D C2D C3D 121.2(7)
C1D C2D H2D 119.4
C3D C2D H2D 119.4
O3D C3D C2D 125.3(8)
O3D C3D C4D 115.5(7)
C2D C3D C4D 119.1(7)
O4D C4D C5D 124.7(8)
O4D C4D C3D 115.9(8)
C5D C4D C3D 119.5(8)
C4D C5D C6D 120.8(8)
C4D C5D H5D 119.6
C6D C5D H5D 119.6
C1D C6D C5D 120.0(8)
C1D C6D H6D 120.0
C5D C6D H6D 120.0
C6C C7D C1D 115.9(6)
C6C C7D C8D 109.6(6)
C1D C7D C8D 111.1(6)
C6C C7D H7D 106.6
C1D C7D H7D 106.6
C8D C7D H7D 106.6
C9D C8D C8C 112.7(6)
C9D C8D C7D 109.4(6)
C8C C8D C7D 107.3(6)
C9D C8D H8D 109.1
C8C C8D H8D 109.1
C7D C8D H8D 109.1
C14D C9D C10D 118.5(7)
C14D C9D C8D 118.1(6)
C10D C9D C8D 123.4(6)
C9D C10D C11D 119.7(7)
C9D C10D N1D 117.9(6)
C11D C10D N1D 122.3(7)
C12D C11D C10D 120.3(7)
C12D C11D H11D 119.9
C10D C11D H11D 119.9
C11D C12D C13D 120.7(7)
C11D C12D H12D 119.6
C13D C12D H12D 119.6
C14D C13D C12D 119.0(7)
C14D C13D H13D 120.5
C12D C13D H13D 120.5
C9D C14D C13D 121.7(7)
C9D C14D H14D 119.1
C13D C14D H14D 119.1
C16D C15D C20D 121.0(7)
C16D C15D S1D 118.1(6)
C20D C15D S1D 120.8(7)
C15D C16D C17D 119.2(7)
C15D C16D H16D 120.4
C17D C16D H16D 120.4
C18D C17D C16D 120.8(8)
C18D C17D H17D 119.6
C16D C17D H17D 119.6
C17D C18D C19D 118.6(7)
C17D C18D C23D 121.3(8)
C19D C18D C23D 120.1(8)
C20D C19D C18D 121.3(8)
C20D C19D H19D 119.4
C18D C19D H19D 119.4
C19D C20D C15D 119.0(8)
C19D C20D H20D 120.5
C15D C20D H20D 120.5
O3D C21D H21J 109.5
O3D C21D H21K 109.5
H21J C21D H21K 109.5
O3D C21D H21L 109.5
H21J C21D H21L 109.5
H21K C21D H21L 109.5
O4D C22D H22J 109.5
O4D C22D H22K 109.5
H22J C22D H22K 109.5
O4D C22D H22L 109.5
H22J C22D H22L 109.5
H22K C22D H22L 109.5
C18D C23D H23J 109.5
C18D C23D H23K 109.5
H23J C23D H23K 109.5
C18D C23D H23L 109.5
H23J C23D H23L 109.5
H23K C23D H23L 109.5
C10A N1A S1A 118.9(5)
C10A N1A H1A 120.5
S1A N1A H1A 120.5
C10B N1B C7A 117.0(6)
C10B N1B S1B 121.6(5)
C7A N1B S1B 120.8(5)
C10C N1C S1C 119.3(5)
C10C N1C H1C 120.3
S1C N1C H1C 120.3
C10D N1D C7C 114.9(5)
C10D N1D S1D 124.1(5)
C7C N1D S1D 119.7(5)
C24 O24 H24 109.5
C25 O25 H25 109.5
C3A O3A C21A 115.9(6)
C4A O4A C22A 114.7(7)
C3B O3B C21B 117.9(7)
C4B O4B C22B 115.8(7)
C3C O3C C21C 115.2(6)
C4C O4C C22C 117.4(7)
C3D O3D C21D 116.5(7)
C4D O4D C22D 116.6(7)
O5A S1A O6A 118.8(3)
O5A S1A N1A 108.2(3)
O6A S1A N1A 105.7(3)
O5A S1A C15A 108.0(4)
O6A S1A C15A 108.6(4)
N1A S1A C15A 107.0(3)
O5B S1B O6B 117.7(4)
O5B S1B N1B 111.4(4)
O6B S1B N1B 105.3(4)
O5B S1B C15B 107.3(4)
O6B S1B C15B 108.6(4)
N1B S1B C15B 105.9(4)
O6C S1C O5C 119.7(3)
O6C S1C N1C 107.2(3)
O5C S1C N1C 105.6(3)
O6C S1C C15C 108.6(3)
O5C S1C C15C 108.2(3)
N1C S1C C15C 106.9(3)
O6D S1D O5D 117.1(4)
O6D S1D N1D 111.2(4)
O5D S1D N1D 106.2(3)
O6D S1D C15D 107.2(4)
O5D S1D C15D 108.9(4)
N1D S1D C15D 105.8(3)

loop_
_geom_bond_atom_site_label_1
_geom_bond_atom_site_label_2
_geom_bond_distance
C24 O24 1.312(16)
C24 H24B 0.9600
C24 H24C 0.9600
C24 H24D 0.9600
C25 O25 1.275(15)
C25 H25A 0.9600
C25 H25B 0.9600
C25 H25C 0.9600
C1A C6A 1.386(9)
C1A C2A 1.400(10)
C1A C7A 1.518(9)
C2A C3A 1.377(10)
C2A H2A 0.9300
C3A O3A 1.371(9)
C3A C4A 1.431(10)
C4A C5A 1.373(11)
C4A O4A 1.375(9)
C5A C6A 1.398(10)
C5A H5A 0.9300
C6A C7B 1.530(10)
C7A N1B 1.499(9)
C7A C8A 1.537(10)
C7A H7A 0.9800
C8A C9A 1.508(9)
C8A C8B 1.530(9)
C8A H8A 0.9800
C9A C10A 1.399(10)
C9A C14A 1.404(10)
C10A C11A 1.384(10)
C10A N1A 1.465(9)
C11A C12A 1.388(11)
C11A H11A 0.9300
C12A C13A 1.392(11)
C12A H12A 0.9300
C13A C14A 1.384(11)
C13A H13A 0.9300
C14A H14A 0.9300
C15A C20A 1.355(12)
C15A C16A 1.411(11)
C15A S1A 1.760(7)
C16A C17A 1.365(13)
C16A H16A 0.9300
C17A C18A 1.368(14)
C17A H17A 0.9300
C18A C19A 1.396(13)
C18A C23A 1.509(11)
C19A C20A 1.391(11)
C19A H19A 0.9300
C20A H20A 0.9300
C21A O3A 1.428(10)
C21A H21A 0.9600
C21A H21B 0.9600
C21A H21C 0.9600
C22A O4A 1.444(11)
C22A H22A 0.9600
C22A H22B 0.9600
C22A H22C 0.9600
C23A H23A 0.9600
C23A H23B 0.9600
C23A H23C 0.9600
C1B C6B 1.391(10)
C1B C2B 1.406(10)
C1B C7B 1.518(10)
C2B C3B 1.403(11)
C2B H2B 0.9300
C3B O3B 1.372(9)
C3B C4B 1.402(11)
C4B O4B 1.376(9)
C4B C5B 1.376(11)
C5B C6B 1.383(11)
C5B H5B 0.9300
C6B H6B 0.9300
C7B C8B 1.545(9)
C7B H7B 0.9800
C8B C9B 1.529(10)
C8B H8B 0.9800
C9B C14B 1.387(9)
C9B C10B 1.413(11)
C10B C11B 1.406(11)
C10B N1B 1.418(9)
C11B C12B 1.358(11)
C11B H11B 0.9300
C12B C13B 1.384(13)
C12B H12B 0.9300
C13B C14B 1.386(11)
C13B H13B 0.9300
C14B H14B 0.9300
C15B C16B 1.375(12)
C15B C20B 1.395(11)
C15B S1B 1.778(7)
C16B C17B 1.390(11)
C16B H16B 0.9300
C17B C18B 1.413(11)
C17B H17B 0.9300
C18B C19B 1.380(13)
C18B C23B 1.498(11)
C19B C20B 1.378(11)
C19B H19B 0.9300
C20B H20B 0.9300
C21B O3B 1.407(11)
C21B H21D 0.9600
C21B H21E 0.9600
C21B H21F 0.9600
C22B O4B 1.434(10)
C22B H22D 0.9600
C22B H22E 0.9600
C22B H22F 0.9600
C23B H23D 0.9600
C23B H23E 0.9600
C23B H23F 0.9600
C1C C6C 1.381(9)
C1C C2C 1.400(10)
C1C C7C 1.541(9)
C2C C3C 1.384(10)
C2C H2C 0.9300
C3C O3C 1.356(9)
C3C C4C 1.403(10)
C4C O4C 1.371(9)
C4C C5C 1.379(11)
C5C C6C 1.436(10)
C5C H5C 0.9300
C6C C7D 1.503(10)
C7C N1D 1.481(9)
C7C C8C 1.539(10)
C7C H7C 0.9800
C8C C8D 1.518(9)
C8C C9C 1.529(9)
C8C H8C 0.9800
C9C C14C 1.385(10)
C9C C10C 1.404(10)
C10C C11C 1.404(10)
C10C N1C 1.431(9)
C11C C12C 1.368(11)
C11C H11C 0.9300
C12C C13C 1.385(12)
C12C H12C 0.9300
C13C C14C 1.398(10)
C13C H13C 0.9300
C14C H14C 0.9300
C15C C20C 1.369(11)
C15C C16C 1.382(10)
C15C S1C 1.771(7)
C16C C17C 1.396(12)
C16C H16C 0.9300
C17C C18C 1.389(13)
C17C H17C 0.9300
C18C C19C 1.366(12)
C18C C23C 1.508(11)
C19C C20C 1.403(12)
C19C H19C 0.9300
C20C H20C 0.9300
C21C O3C 1.415(10)
C21C H21G 0.9600
C21C H21H 0.9600
C21C H21I 0.9600
C22C O4C 1.411(11)
C22C H22G 0.9600
C22C H22H 0.9600
C22C H22I 0.9600
C23C H23G 0.9600
C23C H23H 0.9600
C23C H23I 0.9600
C1D C2D 1.382(11)
C1D C6D 1.392(11)
C1D C7D 1.530(10)
C2D C3D 1.400(11)
C2D H2D 0.9300
C3D O3D 1.365(9)
C3D C4D 1.407(12)
C4D O4D 1.370(10)
C4D C5D 1.382(12)
C5D C6D 1.400(12)
C5D H5D 0.9300
C6D H6D 0.9300
C7D C8D 1.569(9)
C7D H7D 0.9800
C8D C9D 1.517(10)
C8D H8D 0.9800
C9D C14D 1.383(10)
C9D C10D 1.405(11)
C10D C11D 1.408(11)
C10D N1D 1.420(9)
C11D C12D 1.360(11)
C11D H11D 0.9300
C12D C13D 1.396(13)
C12D H12D 0.9300
C13D C14D 1.387(12)
C13D H13D 0.9300
C14D H14D 0.9300
C15D C16D 1.372(12)
C15D C20D 1.387(11)
C15D S1D 1.766(8)
C16D C17D 1.399(10)
C16D H16D 0.9300
C17D C18D 1.380(12)
C17D H17D 0.9300
C18D C19D 1.390(13)
C18D C23D 1.510(11)
C19D C20D 1.382(12)
C19D H19D 0.9300
C20D H20D 0.9300
C21D O3D 1.432(11)
C21D H21J 0.9600
C21D H21K 0.9600
C21D H21L 0.9600
C22D O4D 1.443(11)
C22D H22J 0.9600
C22D H22K 0.9600
C22D H22L 0.9600
C23D H23J 0.9600
C23D H23K 0.9600
C23D H23L 0.9600
N1A S1A 1.630(6)
N1A H1A 0.8600
N1B S1B 1.645(6)
N1C S1C 1.646(6)
N1C H1C 0.8600
N1D S1D 1.647(6)
O24 H24 0.8200
O25 H25 0.8200
O5A S1A 1.428(5)
O6A S1A 1.433(5)
O5B S1B 1.409(7)
O6B S1B 1.412(6)
O5C S1C 1.436(6)
O6C S1C 1.433(6)
O5D S1D 1.435(6)
O6D S1D 1.426(7)

loop_
_geom_torsion_atom_site_label_1
_geom_torsion_atom_site_label_2
_geom_torsion_atom_site_label_3
_geom_torsion_atom_site_label_4
_geom_torsion
C6A C1A C2A C3A 1.5(10)
C7A C1A C2A C3A 179.3(6)
C1A C2A C3A O3A -178.5(7)
C1A C2A C3A C4A -2.0(11)
O3A C3A C4A C5A 179.5(7)
C2A C3A C4A C5A 2.6(11)
O3A C3A C4A O4A -1.3(10)
C2A C3A C4A O4A -178.2(7)
O4A C4A C5A C6A 178.2(7)
C3A C4A C5A C6A -2.7(11)
C2A C1A C6A C5A -1.5(10)
C7A C1A C6A C5A -179.2(6)
C2A C1A C6A C7B 172.9(6)
C7A C1A C6A C7B -4.8(10)
C4A C5A C6A C1A 2.2(11)
C4A C5A C6A C7B -172.4(7)
C6A C1A C7A N1B 102.2(8)
C2A C1A C7A N1B -75.5(7)
C6A C1A C7A C8A -16.9(9)
C2A C1A C7A C8A 165.4(6)
N1B C7A C8A C9A 60.6(7)
C1A C7A C8A C9A -179.1(6)
N1B C7A C8A C8B -67.0(6)
C1A C7A C8A C8B 53.3(7)
C8B C8A C9A C10A -166.1(6)
C7A C8A C9A C10A 71.2(8)
C8B C8A C9A C14A 14.9(10)
C7A C8A C9A C14A -107.8(8)
C14A C9A C10A C11A 1.4(11)
C8A C9A C10A C11A -177.6(7)
C14A C9A C10A N1A 178.5(7)
C8A C9A C10A N1A -0.5(10)
C9A C10A C11A C12A -1.4(12)
N1A C10A C11A C12A -178.5(7)
C10A C11A C12A C13A 0.2(13)
C11A C12A C13A C14A 0.9(13)
C12A C13A C14A C9A -0.9(13)
C10A C9A C14A C13A -0.3(12)
C8A C9A C14A C13A 178.8(7)
C20A C15A C16A C17A 2.7(13)
S1A C15A C16A C17A -178.0(7)
C15A C16A C17A C18A -2.8(14)
C16A C17A C18A C19A 1.8(14)
C16A C17A C18A C23A 179.9(9)
C17A C18A C19A C20A -0.5(13)
C23A C18A C19A C20A -178.7(8)
C16A C15A C20A C19A -1.5(12)
S1A C15A C20A C19A 179.2(6)
C18A C19A C20A C15A 0.5(13)
C6B C1B C2B C3B -0.8(10)
C7B C1B C2B C3B -178.2(6)
C1B C2B C3B O3B 179.0(7)
C1B C2B C3B C4B -0.2(11)
O3B C3B C4B O4B 1.7(10)
C2B C3B C4B O4B -179.1(6)
O3B C3B C4B C5B -178.4(7)
C2B C3B C4B C5B 0.8(11)
O4B C4B C5B C6B 179.5(7)
C3B C4B C5B C6B -0.5(11)
C4B C5B C6B C1B -0.5(11)
C2B C1B C6B C5B 1.2(10)
C7B C1B C6B C5B 178.6(6)
C6B C1B C7B C6A 158.5(6)
C2B C1B C7B C6A -24.2(9)
C6B C1B C7B C8B -75.5(8)
C2B C1B C7B C8B 101.9(8)
C1A C6A C7B C1B 115.1(7)
C5A C6A C7B C1B -70.5(8)
C1A C6A C7B C8B -11.8(9)
C5A C6A C7B C8B 162.6(6)
C9A C8A C8B C9B -77.7(8)
C7A C8A C8B C9B 48.9(7)
C9A C8A C8B C7B 161.4(6)
C7A C8A C8B C7B -72.0(7)
C1B C7B C8B C9B 158.5(6)
C6A C7B C8B C9B -72.9(7)
C1B C7B C8B C8A -78.7(7)
C6A C7B C8B C8A 49.9(7)
C8A C8B C9B C14B 164.0(6)
C7B C8B C9B C14B -74.8(8)
C8A C8B C9B C10B -18.3(9)
C7B C8B C9B C10B 102.8(8)
C14B C9B C10B C11B 1.2(10)
C8B C9B C10B C11B -176.4(6)
C14B C9B C10B N1B -179.2(6)
C8B C9B C10B N1B 3.2(10)
C9B C10B C11B C12B -2.3(11)
N1B C10B C11B C12B 178.1(7)
C10B C11B C12B C13B 1.9(12)
C11B C12B C13B C14B -0.3(11)
C12B C13B C14B C9B -0.7(11)
C10B C9B C14B C13B 0.3(10)
C8B C9B C14B C13B 178.0(7)
C20B C15B C16B C17B 1.0(12)
S1B C15B C16B C17B -175.9(6)
C15B C16B C17B C18B -1.6(12)
C16B C17B C18B C19B 1.9(12)
C16B C17B C18B C23B -179.7(8)
C17B C18B C19B C20B -1.6(13)
C23B C18B C19B C20B 180.0(8)
C18B C19B C20B C15B 1.1(14)
C16B C15B C20B C19B -0.8(13)
S1B C15B C20B C19B 176.1(7)
C6C C1C C2C C3C -1.4(10)
C7C C1C C2C C3C 179.7(6)
C1C C2C C3C O3C 175.0(6)
C1C C2C C3C C4C -4.0(11)
O3C C3C C4C O4C 4.9(10)
C2C C3C C4C O4C -176.0(7)
O3C C3C C4C C5C -173.1(7)
C2C C3C C4C C5C 6.0(11)
O4C C4C C5C C6C 179.5(7)
C3C C4C C5C C6C -2.7(11)
C2C C1C C6C C5C 4.7(10)
C7C C1C C6C C5C -176.5(6)
C2C C1C C6C C7D -168.3(7)
C7C C1C C6C C7D 10.5(10)
C4C C5C C6C C1C -2.6(11)
C4C C5C C6C C7D 170.6(7)
C6C C1C C7C N1D -108.3(7)
C2C C1C C7C N1D 70.5(8)
C6C C1C C7C C8C 11.8(9)
C2C C1C C7C C8C -169.4(6)
N1D C7C C8C C8D 67.1(6)
C1C C7C C8C C8D -53.1(7)
N1D C7C C8C C9C -58.8(7)
C1C C7C C8C C9C -179.0(5)
C8D C8C C9C C14C -9.9(10)
C7C C8C C9C C14C 110.4(7)
C8D C8C C9C C10C 169.4(6)
C7C C8C C9C C10C -70.3(8)
C14C C9C C10C C11C -2.0(11)
C8C C9C C10C C11C 178.6(7)
C14C C9C C10C N1C -179.6(7)
C8C C9C C10C N1C 1.1(10)
C9C C10C C11C C12C 1.2(11)
N1C C10C C11C C12C 178.7(7)
C10C C11C C12C C13C -0.2(12)
C11C C12C C13C C14C 0.0(13)
C10C C9C C14C C13C 1.9(11)
C8C C9C C14C C13C -178.8(7)
C12C C13C C14C C9C -0.9(12)
C20C C15C C16C C17C -2.4(13)
S1C C15C C16C C17C 176.9(7)
C15C C16C C17C C18C 2.4(14)
C16C C17C C18C C19C -1.9(14)
C16C C17C C18C C23C -179.6(9)
C17C C18C C19C C20C 1.3(14)
C23C C18C C19C C20C 179.0(9)
C16C C15C C20C C19C 1.8(12)
S1C C15C C20C C19C -177.4(7)
C18C C19C C20C C15C -1.3(14)
C6D C1D C2D C3D 0.1(11)
C7D C1D C2D C3D 178.4(6)
C1D C2D C3D O3D -179.2(7)
C1D C2D C3D C4D 1.2(11)
O3D C3D C4D O4D -0.7(10)
C2D C3D C4D O4D 178.9(6)
O3D C3D C4D C5D 178.2(7)
C2D C3D C4D C5D -2.2(11)
O4D C4D C5D C6D -179.3(7)
C3D C4D C5D C6D 1.9(11)
C2D C1D C6D C5D -0.5(10)
C7D C1D C6D C5D -178.8(6)
C4D C5D C6D C1D -0.6(11)
C1C C6C C7D C1D -116.7(7)
C5C C6C C7D C1D 70.4(8)
C1C C6C C7D C8D 9.9(9)
C5C C6C C7D C8D -162.9(6)
C2D C1D C7D C6C 22.6(9)
C6D C1D C7D C6C -159.1(6)
C2D C1D C7D C8D -103.3(8)
C6D C1D C7D C8D 74.9(8)
C9C C8C C8D C9D 77.8(8)
C7C C8C C8D C9D -45.4(7)
C9C C8C C8D C7D -161.7(6)
C7C C8C C8D C7D 75.1(6)
C6C C7D C8D C9D 70.3(7)
C1D C7D C8D C9D -160.4(6)
C6C C7D C8D C8C -52.3(7)
C1D C7D C8D C8C 77.0(7)
C8C C8D C9D C14D -165.4(6)
C7D C8D C9D C14D 75.3(8)
C8C C8D C9D C10D 15.4(10)
C7D C8D C9D C10D -103.9(8)
C14D C9D C10D C11D -1.1(10)
C8D C9D C10D C11D 178.1(6)
C14D C9D C10D N1D 178.3(6)
C8D C9D C10D N1D -2.5(10)
C9D C10D C11D C12D 1.4(11)
N1D C10D C11D C12D -178.1(7)
C10D C11D C12D C13D -1.3(12)
C11D C12D C13D C14D 1.1(12)
C10D C9D C14D C13D 0.9(11)
C8D C9D C14D C13D -178.4(7)
C12D C13D C14D C9D -0.9(12)
C20D C15D C16D C17D 1.5(12)
S1D C15D C16D C17D 177.4(6)
C15D C16D C17D C18D 0.9(12)
C16D C17D C18D C19D -3.5(12)
C16D C17D C18D C23D 177.8(8)
C17D C18D C19D C20D 3.8(14)
C23D C18D C19D C20D -177.5(9)
C18D C19D C20D C15D -1.5(15)
C16D C15D C20D C19D -1.2(14)
S1D C15D C20D C19D -177.0(7)
C11A C10A N1A S1A -84.5(8)
C9A C10A N1A S1A 98.3(7)
C11B C10B N1B C7A 157.3(7)
C9B C10B N1B C7A -22.3(9)
C11B C10B N1B S1B -14.4(10)
C9B C10B N1B S1B 166.1(5)
C1A C7A N1B C10B -65.7(8)
C8A C7A N1B C10B 55.4(7)
C1A C7A N1B S1B 106.0(6)
C8A C7A N1B S1B -132.9(5)
C9C C10C N1C S1C -98.5(7)
C11C C10C N1C S1C 83.9(8)
C9D C10D N1D C7C 23.7(9)
C11D C10D N1D C7C -156.9(7)
C9D C10D N1D S1D -169.2(5)
C11D C10D N1D S1D 10.2(10)
C8C C7C N1D C10D -57.4(7)
C1C C7C N1D C10D 63.3(8)
C8C C7C N1D S1D 134.9(5)
C1C C7C N1D S1D -104.3(6)
C2A C3A O3A C21A 2.2(11)
C4A C3A O3A C21A -174.4(7)
C5A C4A O4A C22A -16.4(12)
C3A C4A O4A C22A 164.4(9)
C4B C3B O3B C21B 166.2(8)
C2B C3B O3B C21B -13.0(12)
C5B C4B O4B C22B 2.9(11)
C3B C4B O4B C22B -177.1(7)
C2C C3C O3C C21C -19.7(11)
C4C C3C O3C C21C 159.4(8)
C5C C4C O4C C22C -4.0(13)
C3C C4C O4C C22C 178.1(9)
C2D C3D O3D C21D 11.2(12)
C4D C3D O3D C21D -169.2(8)
C5D C4D O4D C22D -2.9(11)
C3D C4D O4D C22D 176.0(7)
C10A N1A S1A O5A -47.0(6)
C10A N1A S1A O6A -175.2(5)
C10A N1A S1A C15A 69.2(6)
C20A C15A S1A O5A -4.3(8)
C16A C15A S1A O5A 176.4(6)
C20A C15A S1A O6A 125.8(7)
C16A C15A S1A O6A -53.5(7)
C20A C15A S1A N1A -120.6(6)
C16A C15A S1A N1A 60.1(7)
C10B N1B S1B O5B 55.8(6)
C7A N1B S1B O5B -115.5(6)
C10B N1B S1B O6B -175.5(6)
C7A N1B S1B O6B 13.1(7)
C10B N1B S1B C15B -60.6(6)
C7A N1B S1B C15B 128.1(6)
C16B C15B S1B O5B 165.6(6)
C20B C15B S1B O5B -11.4(8)
C16B C15B S1B O6B 37.4(8)
C20B C15B S1B O6B -139.6(7)
C16B C15B S1B N1B -75.2(7)
C20B C15B S1B N1B 107.7(7)
C10C N1C S1C O6C 47.3(6)
C10C N1C S1C O5C 175.9(5)
C10C N1C S1C C15C -69.0(6)
C20C C15C S1C O6C 3.7(7)
C16C C15C S1C O6C -175.5(6)
C20C C15C S1C O5C -127.6(6)
C16C C15C S1C O5C 53.1(7)
C20C C15C S1C N1C 119.0(6)
C16C C15C S1C N1C -60.2(7)
C10D N1D S1D O6D -56.5(7)
C7C N1D S1D O6D 109.9(6)
C10D N1D S1D O5D 175.0(6)
C7C N1D S1D O5D -18.5(6)
C10D N1D S1D C15D 59.5(7)
C7C N1D S1D C15D -134.0(6)
C16D C15D S1D O6D -173.3(6)
C20D C15D S1D O6D 2.6(8)
C16D C15D S1D O5D -45.8(7)
C20D C15D S1D O5D 130.2(7)
C16D C15D S1D N1D 68.0(7)
C20D C15D S1D N1D -116.1(7)
